data_4066949
loop_
_publ_author_name
'Fortman, George C.'
'Slawin, Alexandra M. Z.'
'Nolan, Steven P.'

_publ_section_title
;
 A Versatile Cuprous Synthon: [Cu(IPr)(OH)] (IPr = 1,3
 bis(diisopropylphenyl)imidazol-2-ylidene)
;
_journal_issue 17
_journal_name_full Organometallics
_journal_page_first 3966
_journal_paper_doi 10.1021/om100733n
_journal_volume 29
_journal_year 2010
_chemical_formula_moiety 'C27 H37 Cu N2 O'
_chemical_formula_sum 'C27 H37 Cu N2 O'
_chemical_formula_weight 469.13
_chemical_name_systematic
; 
 ? 
;
_space_group_IT_number 14
_symmetry_cell_setting monoclinic
_symmetry_space_group_name_Hall '-P 2ybc'
_symmetry_space_group_name_H-M 'P 1 21/c 1'
_atom_sites_solution_hydrogens geom
_atom_sites_solution_primary direct
_atom_sites_solution_secondary difmap
_audit_creation_method SHELXL-97
_cell_angle_alpha 90.00
_cell_angle_beta 97.757(5)
_cell_angle_gamma 90.00
_cell_formula_units_Z 4
_cell_length_a 12.463(4)
_cell_length_b 9.096(3)
_cell_length_c 22.738(7)
_cell_measurement_reflns_used 7589
_cell_measurement_temperature 93(2)
_cell_measurement_theta_max 27.9
_cell_measurement_theta_min 1.8
_cell_volume 2554.1(14)
_computing_cell_refinement 'CrystalClear (Rigaku Corp., 2004)'
_computing_data_collection 'CrystalClear (Rigaku Corp., 2004)'
_computing_data_reduction 'CrystalClear (Rigaku Corp., 2004)'
_computing_molecular_graphics 'Bruker SHELXTL'
_computing_publication_material 'Bruker SHELXTL'
_computing_structure_refinement 'SHELXL-97 (Sheldrick, 1997)'
_computing_structure_solution 'SHELXS-97 (Sheldrick, 1990)'
_diffrn_ambient_temperature 93(2)
_diffrn_measured_fraction_theta_full 0.997
_diffrn_measured_fraction_theta_max 0.996
_diffrn_measurement_device_type CCD
_diffrn_measurement_method '\w and \f scans'
_diffrn_radiation_monochromator confocal
_diffrn_radiation_source 'rotating anode'
_diffrn_radiation_type MoK\a
_diffrn_radiation_wavelength 0.71073
_diffrn_reflns_av_R_equivalents 0.0550
_diffrn_reflns_av_sigmaI/netI 0.0396
_diffrn_reflns_limit_h_max 15
_diffrn_reflns_limit_h_min -13
_diffrn_reflns_limit_k_max 10
_diffrn_reflns_limit_k_min -10
_diffrn_reflns_limit_l_max 26
_diffrn_reflns_limit_l_min -27
_diffrn_reflns_number 25101
_diffrn_reflns_theta_full 25.00
_diffrn_reflns_theta_max 25.38
_diffrn_reflns_theta_min 1.81
_exptl_absorpt_coefficient_mu 0.875
_exptl_absorpt_correction_T_max 1.000
_exptl_absorpt_correction_T_min 0.884
_exptl_absorpt_correction_type multi-scan
_exptl_absorpt_process_details 'Jacobson, R. (1998) Private communication'
_exptl_crystal_colour Colorless
_exptl_crystal_density_diffrn 1.220
_exptl_crystal_density_method 'not measured'
_exptl_crystal_description Prism
_exptl_crystal_F_000 1000
_exptl_crystal_size_max 0.15
_exptl_crystal_size_mid 0.12
_exptl_crystal_size_min 0.06
_refine_diff_density_max 0.594
_refine_diff_density_min -0.834
_refine_diff_density_rms 0.078
_refine_ls_extinction_method none
_refine_ls_goodness_of_fit_ref 1.086
_refine_ls_hydrogen_treatment mixed
_refine_ls_matrix_type full
_refine_ls_number_parameters 285
_refine_ls_number_reflns 4664
_refine_ls_number_restraints 1
_refine_ls_restrained_S_all 1.086
_refine_ls_R_factor_all 0.0515
_refine_ls_R_factor_gt 0.0454
_refine_ls_shift/su_max 0.135
_refine_ls_shift/su_mean 0.003
_refine_ls_structure_factor_coef Fsqd
_refine_ls_weighting_details 'calc w=1/[\s^2^(Fo^2^)+(0.0880P)^2^+1.9657P] where P=(Fo^2^+2Fc^2^)/3'
_refine_ls_weighting_scheme calc
_refine_ls_wR_factor_gt 0.1333
_refine_ls_wR_factor_ref 0.1476
_reflns_number_gt 4327
_reflns_number_total 4664
_reflns_threshold_expression >2sigma(I)
_cod_data_source_file om100733n_si_002.cif
_cod_data_source_block 2
_cod_depositor_comments
;
The following automatic conversions were performed:

'_symmetry_cell_setting' value 'Monoclinic' changed to 'monoclinic'
according to /home/saulius/struct/CIF-dictionaries/cif_core.dic
dictionary named 'cif_core.dic' version 2.4.1 from 2010-06-29.

Automatic conversion script
Id: cif_fix_values 1715 2011-07-08 13:25:40Z adriana 
;
_cod_original_cell_volume 2554.2(13)
_cod_original_sg_symbol_H-M P2(1)/c
_cod_database_code 4066949

loop_
_symmetry_equiv_pos_as_xyz
'x, y, z'
'-x, y+1/2, -z+1/2'
'-x, -y, -z'
'x, -y-1/2, z-1/2'

loop_
_atom_site_label
_atom_site_type_symbol
_atom_site_fract_x
_atom_site_fract_y
_atom_site_fract_z
_atom_site_U_iso_or_equiv
_atom_site_adp_type
_atom_site_occupancy
_atom_site_symmetry_multiplicity
_atom_site_calc_flag
_atom_site_refinement_flags
Cu1 Cu 0.19048(2) 0.03617(3) 0.393464(14) 0.02991(16) Uani 1 1 d .
O1 O 0.18591(19) -0.1619(3) 0.39653(10) 0.0456(6) Uani 1 1 d D
H1O H 0.166(5) -0.192(7) 0.4328(15) 0.13(2) Uiso 1 1 d D
C1 C 0.20244(19) 0.2405(3) 0.38964(11) 0.0268(5) Uani 1 1 d .
N2 N 0.13021(16) 0.3439(2) 0.36635(10) 0.0264(4) Uani 1 1 d .
C3 C 0.1736(2) 0.4842(3) 0.37480(14) 0.0311(6) Uani 1 1 d .
H3A H 0.1379 0.5740 0.3633 0.037 Uiso 1 1 calc R
C4 C 0.2745(2) 0.4695(3) 0.40206(13) 0.0311(6) Uani 1 1 d .
H4A H 0.3249 0.5463 0.4130 0.037 Uiso 1 1 calc R
N5 N 0.29159(16) 0.3209(2) 0.41138(10) 0.0273(5) Uani 1 1 d .
C6 C 0.02356(19) 0.3149(3) 0.33470(12) 0.0270(5) Uani 1 1 d .
C7 C -0.0630(2) 0.3006(3) 0.36773(13) 0.0308(6) Uani 1 1 d .
C8 C -0.1655(2) 0.2799(3) 0.33570(13) 0.0359(6) Uani 1 1 d .
H8A H -0.2264 0.2693 0.3564 0.043 Uiso 1 1 calc R
C9 C -0.1799(2) 0.2747(3) 0.27488(14) 0.0387(7) Uani 1 1 d .
H9A H -0.2507 0.2615 0.2541 0.046 Uiso 1 1 calc R
C10 C -0.0930(2) 0.2883(3) 0.24310(13) 0.0344(6) Uani 1 1 d .
H10A H -0.1044 0.2836 0.2010 0.041 Uiso 1 1 calc R
C11 C 0.0116(2) 0.3089(3) 0.27311(12) 0.0295(6) Uani 1 1 d .
C12 C -0.0474(2) 0.3028(3) 0.43473(12) 0.0357(6) Uani 1 1 d .
H12A H 0.0287 0.3345 0.4484 0.043 Uiso 1 1 calc R
C13 C -0.1230(3) 0.4108(4) 0.45968(16) 0.0525(8) Uani 1 1 d .
H13A H -0.1121 0.5094 0.4442 0.079 Uiso 1 1 calc R
H13B H -0.1073 0.4121 0.5031 0.079 Uiso 1 1 calc R
H13C H -0.1983 0.3804 0.4479 0.079 Uiso 1 1 calc R
C14 C -0.0619(4) 0.1490(4) 0.45910(17) 0.0631(11) Uani 1 1 d .
H14A H -0.0127 0.0807 0.4428 0.095 Uiso 1 1 calc R
H14B H -0.1368 0.1168 0.4477 0.095 Uiso 1 1 calc R
H14C H -0.0455 0.1506 0.5025 0.095 Uiso 1 1 calc R
C15 C 0.1078(2) 0.3213(3) 0.23895(13) 0.0342(6) Uani 1 1 d .
H15A H 0.1663 0.3760 0.2644 0.041 Uiso 1 1 calc R
C16 C 0.0812(3) 0.4058(4) 0.18052(14) 0.0457(7) Uani 1 1 d .
H16A H 0.0535 0.5036 0.1886 0.069 Uiso 1 1 calc R
H16B H 0.0262 0.3521 0.1541 0.069 Uiso 1 1 calc R
H16C H 0.1469 0.4160 0.1615 0.069 Uiso 1 1 calc R
C17 C 0.1514(3) 0.1686(4) 0.22696(15) 0.0444(7) Uani 1 1 d .
H17A H 0.1687 0.1156 0.2646 0.067 Uiso 1 1 calc R
H17B H 0.2169 0.1785 0.2078 0.067 Uiso 1 1 calc R
H17C H 0.0965 0.1139 0.2008 0.067 Uiso 1 1 calc R
C18 C 0.39366(19) 0.2589(3) 0.43755(12) 0.0293(6) Uani 1 1 d .
C19 C 0.4610(2) 0.1981(3) 0.39925(13) 0.0325(6) Uani 1 1 d .
C20 C 0.5621(2) 0.1464(3) 0.42561(15) 0.0412(7) Uani 1 1 d .
H20A H 0.6104 0.1046 0.4013 0.049 Uiso 1 1 calc R
C21 C 0.5929(2) 0.1549(4) 0.48586(14) 0.0416(7) Uani 1 1 d .
H21A H 0.6618 0.1187 0.5026 0.050 Uiso 1 1 calc R
C22 C 0.5247(2) 0.2153(3) 0.52231(14) 0.0390(7) Uani 1 1 d .
H22A H 0.5473 0.2203 0.5639 0.047 Uiso 1 1 calc R
C23 C 0.4229(2) 0.2694(3) 0.49894(12) 0.0301(6) Uani 1 1 d .
C24 C 0.4282(2) 0.1839(4) 0.33312(13) 0.0387(7) Uani 1 1 d .
H24A H 0.3538 0.2261 0.3238 0.046 Uiso 1 1 calc R
C25 C 0.5014(4) 0.2703(7) 0.29837(19) 0.0950(19) Uani 1 1 d .
H25A H 0.5037 0.3730 0.3115 0.142 Uiso 1 1 calc R
H25B H 0.4735 0.2656 0.2560 0.142 Uiso 1 1 calc R
H25C H 0.5745 0.2286 0.3050 0.142 Uiso 1 1 calc R
C26 C 0.4218(4) 0.0221(5) 0.3139(2) 0.0707(12) Uani 1 1 d .
H26A H 0.4004 0.0162 0.2708 0.106 Uiso 1 1 calc R
H26B H 0.3682 -0.0291 0.3342 0.106 Uiso 1 1 calc R
H26C H 0.4929 -0.0243 0.3243 0.106 Uiso 1 1 calc R
C27 C 0.3452(2) 0.3307(3) 0.53864(13) 0.0364(6) Uani 1 1 d .
H27A H 0.2967 0.4018 0.5143 0.044 Uiso 1 1 calc R
C28 C 0.4008(3) 0.4145(5) 0.59188(17) 0.0623(10) Uani 1 1 d .
H28A H 0.4458 0.4926 0.5784 0.094 Uiso 1 1 calc R
H28B H 0.4464 0.3470 0.6179 0.094 Uiso 1 1 calc R
H28C H 0.3461 0.4580 0.6137 0.094 Uiso 1 1 calc R
C29 C 0.2733(3) 0.2086(4) 0.55758(19) 0.0585(10) Uani 1 1 d .
H29A H 0.2382 0.1569 0.5223 0.088 Uiso 1 1 calc R
H29B H 0.2179 0.2514 0.5792 0.088 Uiso 1 1 calc R
H29C H 0.3176 0.1392 0.5834 0.088 Uiso 1 1 calc R

loop_
_atom_site_aniso_label
_atom_site_aniso_U_11
_atom_site_aniso_U_22
_atom_site_aniso_U_33
_atom_site_aniso_U_23
_atom_site_aniso_U_13
_atom_site_aniso_U_12
Cu1 0.0338(2) 0.0228(2) 0.0321(3) 0.00019(11) 0.00064(15) 0.00058(11)
O1 0.0685(15) 0.0250(10) 0.0406(14) -0.0003(8) -0.0025(11) -0.0005(9)
C1 0.0253(12) 0.0271(13) 0.0283(14) -0.0006(10) 0.0044(10) 0.0013(9)
N2 0.0266(10) 0.0247(10) 0.0269(12) -0.0002(8) 0.0006(8) 0.0010(8)
C3 0.0330(13) 0.0199(12) 0.0416(16) 0.0007(11) 0.0100(12) 0.0013(10)
C4 0.0334(14) 0.0256(14) 0.0347(16) -0.0008(10) 0.0056(11) -0.0032(10)
N5 0.0251(10) 0.0274(11) 0.0286(12) -0.0006(9) 0.0006(8) 0.0002(8)
C6 0.0271(12) 0.0238(12) 0.0286(14) 0.0000(10) -0.0018(10) 0.0030(9)
C7 0.0296(13) 0.0256(13) 0.0377(16) 0.0002(11) 0.0061(11) 0.0046(10)
C8 0.0287(13) 0.0361(14) 0.0429(17) 0.0011(12) 0.0045(11) -0.0006(11)
C9 0.0289(13) 0.0393(15) 0.0450(18) 0.0023(13) -0.0052(12) -0.0013(11)
C10 0.0390(14) 0.0320(14) 0.0297(15) 0.0012(11) -0.0038(11) -0.0007(11)
C11 0.0330(13) 0.0256(12) 0.0295(14) 0.0006(10) 0.0024(10) 0.0003(10)
C12 0.0337(14) 0.0439(16) 0.0301(15) -0.0008(12) 0.0061(11) 0.0049(12)
C13 0.0568(19) 0.054(2) 0.048(2) -0.0131(16) 0.0116(16) 0.0137(16)
C14 0.097(3) 0.054(2) 0.042(2) 0.0130(16) 0.0240(19) 0.020(2)
C15 0.0372(14) 0.0324(14) 0.0334(15) -0.0022(11) 0.0067(11) -0.0018(11)
C16 0.0597(19) 0.0383(16) 0.0409(18) 0.0076(14) 0.0133(14) 0.0025(14)
C17 0.0493(17) 0.0398(16) 0.0464(19) 0.0033(14) 0.0149(14) 0.0051(14)
C18 0.0233(12) 0.0267(13) 0.0374(15) 0.0032(11) 0.0025(10) -0.0005(9)
C19 0.0305(13) 0.0306(14) 0.0364(16) -0.0001(11) 0.0047(11) -0.0020(10)
C20 0.0300(14) 0.0416(16) 0.053(2) -0.0004(14) 0.0095(12) 0.0055(11)
C21 0.0286(13) 0.0466(17) 0.0471(19) 0.0040(14) -0.0044(12) 0.0035(12)
C22 0.0355(15) 0.0385(15) 0.0410(17) 0.0012(12) -0.0023(12) 0.0000(12)
C23 0.0292(13) 0.0318(13) 0.0281(14) -0.0016(11) -0.0006(10) -0.0020(10)
C24 0.0394(15) 0.0454(17) 0.0318(16) -0.0019(13) 0.0068(12) 0.0023(13)
C25 0.101(4) 0.141(5) 0.045(2) 0.009(3) 0.014(2) -0.061(3)
C26 0.084(3) 0.066(3) 0.060(3) -0.022(2) 0.002(2) 0.013(2)
C27 0.0380(14) 0.0350(14) 0.0363(16) -0.0006(12) 0.0055(12) 0.0033(11)
C28 0.057(2) 0.074(3) 0.054(2) -0.028(2) 0.0009(17) 0.0020(19)
C29 0.061(2) 0.0479(19) 0.074(3) -0.0021(17) 0.0364(19) -0.0022(16)

loop_
_atom_type_symbol
_atom_type_description
_atom_type_scat_dispersion_real
_atom_type_scat_dispersion_imag
_atom_type_scat_source
C C 0.0033 0.0016 'International Tables Vol C Tables 4.2.6.8 and 6.1.1.4'
H H 0.0000 0.0000 'International Tables Vol C Tables 4.2.6.8 and 6.1.1.4'
N N 0.0061 0.0033 'International Tables Vol C Tables 4.2.6.8 and 6.1.1.4'
O O 0.0106 0.0060 'International Tables Vol C Tables 4.2.6.8 and 6.1.1.4'
Cu Cu 0.3201 1.2651 'International Tables Vol C Tables 4.2.6.8 and 6.1.1.4'

loop_
_geom_angle_atom_site_label_1
_geom_angle_atom_site_label_2
_geom_angle_atom_site_label_3
_geom_angle
O1 Cu1 C1 177.13(11)
Cu1 O1 H1O 110(4)
N2 C1 N5 103.5(2)
N2 C1 Cu1 130.86(19)
N5 C1 Cu1 125.60(18)
C1 N2 C3 110.9(2)
C1 N2 C6 125.6(2)
C3 N2 C6 123.4(2)
C4 C3 N2 107.3(2)
C4 C3 H3A 126.3
N2 C3 H3A 126.3
C3 C4 N5 106.6(2)
C3 C4 H4A 126.7
N5 C4 H4A 126.7
C1 N5 C4 111.6(2)
C1 N5 C18 124.6(2)
C4 N5 C18 123.7(2)
C11 C6 C7 123.5(2)
C11 C6 N2 118.3(2)
C7 C6 N2 118.2(2)
C8 C7 C6 116.7(3)
C8 C7 C12 120.8(2)
C6 C7 C12 122.4(2)
C9 C8 C7 121.1(3)
C9 C8 H8A 119.4
C7 C8 H8A 119.4
C8 C9 C10 121.2(3)
C8 C9 H9A 119.4
C10 C9 H9A 119.4
C9 C10 C11 120.0(3)
C9 C10 H10A 120.0
C11 C10 H10A 120.0
C6 C11 C10 117.5(2)
C6 C11 C15 121.9(2)
C10 C11 C15 120.6(2)
C7 C12 C13 112.5(2)
C7 C12 C14 110.5(3)
C13 C12 C14 110.3(3)
C7 C12 H12A 107.8
C13 C12 H12A 107.8
C14 C12 H12A 107.8
C12 C13 H13A 109.5
C12 C13 H13B 109.5
H13A C13 H13B 109.5
C12 C13 H13C 109.5
H13A C13 H13C 109.5
H13B C13 H13C 109.5
C12 C14 H14A 109.5
C12 C14 H14B 109.5
H14A C14 H14B 109.5
C12 C14 H14C 109.5
H14A C14 H14C 109.5
H14B C14 H14C 109.5
C11 C15 C17 110.4(2)
C11 C15 C16 112.8(2)
C17 C15 C16 110.0(2)
C11 C15 H15A 107.8
C17 C15 H15A 107.8
C16 C15 H15A 107.8
C15 C16 H16A 109.5
C15 C16 H16B 109.5
H16A C16 H16B 109.5
C15 C16 H16C 109.5
H16A C16 H16C 109.5
H16B C16 H16C 109.5
C15 C17 H17A 109.5
C15 C17 H17B 109.5
H17A C17 H17B 109.5
C15 C17 H17C 109.5
H17A C17 H17C 109.5
H17B C17 H17C 109.5
C23 C18 C19 123.4(2)
C23 C18 N5 118.8(2)
C19 C18 N5 117.8(2)
C20 C19 C18 116.5(3)
C20 C19 C24 120.3(3)
C18 C19 C24 123.2(2)
C21 C20 C19 121.4(3)
C21 C20 H20A 119.3
C19 C20 H20A 119.3
C20 C21 C22 120.7(3)
C20 C21 H21A 119.7
C22 C21 H21A 119.7
C21 C22 C23 120.9(3)
C21 C22 H22A 119.6
C23 C22 H22A 119.6
C22 C23 C18 117.2(2)
C22 C23 C27 121.6(3)
C18 C23 C27 121.2(2)
C25 C24 C19 112.1(3)
C25 C24 C26 111.3(4)
C19 C24 C26 111.3(3)
C25 C24 H24A 107.3
C19 C24 H24A 107.3
C26 C24 H24A 107.3
C24 C25 H25A 109.5
C24 C25 H25B 109.5
H25A C25 H25B 109.5
C24 C25 H25C 109.5
H25A C25 H25C 109.5
H25B C25 H25C 109.5
C24 C26 H26A 109.5
C24 C26 H26B 109.5
H26A C26 H26B 109.5
C24 C26 H26C 109.5
H26A C26 H26C 109.5
H26B C26 H26C 109.5
C28 C27 C23 113.6(3)
C28 C27 C29 111.3(3)
C23 C27 C29 110.3(2)
C28 C27 H27A 107.1
C23 C27 H27A 107.1
C29 C27 H27A 107.1
C27 C28 H28A 109.5
C27 C28 H28B 109.5
H28A C28 H28B 109.5
C27 C28 H28C 109.5
H28A C28 H28C 109.5
H28B C28 H28C 109.5
C27 C29 H29A 109.5
C27 C29 H29B 109.5
H29A C29 H29B 109.5
C27 C29 H29C 109.5
H29A C29 H29C 109.5
H29B C29 H29C 109.5

loop_
_geom_bond_atom_site_label_1
_geom_bond_atom_site_label_2
_geom_bond_distance
Cu1 O1 1.804(2)
Cu1 C1 1.867(3)
O1 H1O 0.94(2)
C1 N2 1.359(3)
C1 N5 1.366(3)
N2 C3 1.389(3)
N2 C6 1.448(3)
C3 C4 1.331(4)
C3 H3A 0.9500
C4 N5 1.380(3)
C4 H4A 0.9500
N5 C18 1.444(3)
C6 C11 1.389(4)
C6 C7 1.401(4)
C7 C8 1.396(4)
C7 C12 1.510(4)
C8 C9 1.371(4)
C8 H8A 0.9500
C9 C10 1.386(4)
C9 H9A 0.9500
C10 C11 1.400(4)
C10 H10A 0.9500
C11 C15 1.518(4)
C12 C13 1.523(4)
C12 C14 1.524(5)
C12 H12A 1.0000
C13 H13A 0.9800
C13 H13B 0.9800
C13 H13C 0.9800
C14 H14A 0.9800
C14 H14B 0.9800
C14 H14C 0.9800
C15 C17 1.529(4)
C15 C16 1.532(4)
C15 H15A 1.0000
C16 H16A 0.9800
C16 H16B 0.9800
C16 H16C 0.9800
C17 H17A 0.9800
C17 H17B 0.9800
C17 H17C 0.9800
C18 C23 1.398(4)
C18 C19 1.402(4)
C19 C20 1.401(4)
C19 C24 1.510(4)
C20 C21 1.374(4)
C20 H20A 0.9500
C21 C22 1.379(4)
C21 H21A 0.9500
C22 C23 1.397(4)
C22 H22A 0.9500
C23 C27 1.517(4)
C24 C25 1.506(5)
C24 C26 1.534(5)
C24 H24A 1.0000
C25 H25A 0.9800
C25 H25B 0.9800
C25 H25C 0.9800
C26 H26A 0.9800
C26 H26B 0.9800
C26 H26C 0.9800
C27 C28 1.517(4)
C27 C29 1.524(4)
C27 H27A 1.0000
C28 H28A 0.9800
C28 H28B 0.9800
C28 H28C 0.9800
C29 H29A 0.9800
C29 H29B 0.9800
C29 H29C 0.9800

loop_
_geom_torsion_atom_site_label_1
_geom_torsion_atom_site_label_2
_geom_torsion_atom_site_label_3
_geom_torsion_atom_site_label_4
_geom_torsion
N5 C1 N2 C3 -1.2(3)
Cu1 C1 N2 C3 178.6(2)
N5 C1 N2 C6 176.5(2)
Cu1 C1 N2 C6 -3.7(4)
C1 N2 C3 C4 1.6(3)
C6 N2 C3 C4 -176.1(2)
N2 C3 C4 N5 -1.3(3)
N2 C1 N5 C4 0.4(3)
Cu1 C1 N5 C4 -179.47(19)
N2 C1 N5 C18 -176.0(2)
Cu1 C1 N5 C18 4.2(4)
C3 C4 N5 C1 0.6(3)
C3 C4 N5 C18 177.0(2)
C1 N2 C6 C11 -95.2(3)
C3 N2 C6 C11 82.3(3)
C1 N2 C6 C7 87.5(3)
C3 N2 C6 C7 -95.1(3)
C11 C6 C7 C8 -0.2(4)
N2 C6 C7 C8 176.9(2)
C11 C6 C7 C12 178.0(2)
N2 C6 C7 C12 -4.8(4)
C6 C7 C8 C9 -0.3(4)
C12 C7 C8 C9 -178.6(3)
C7 C8 C9 C10 0.7(4)
C8 C9 C10 C11 -0.5(4)
C7 C6 C11 C10 0.4(4)
N2 C6 C11 C10 -176.8(2)
C7 C6 C11 C15 -178.5(2)
N2 C6 C11 C15 4.3(4)
C9 C10 C11 C6 0.0(4)
C9 C10 C11 C15 178.9(3)
C8 C7 C12 C13 -52.5(4)
C6 C7 C12 C13 129.4(3)
C8 C7 C12 C14 71.3(3)
C6 C7 C12 C14 -106.9(3)
C6 C11 C15 C17 92.8(3)
C10 C11 C15 C17 -86.0(3)
C6 C11 C15 C16 -143.7(3)
C10 C11 C15 C16 37.4(4)
C1 N5 C18 C23 -107.3(3)
C4 N5 C18 C23 76.8(3)
C1 N5 C18 C19 76.1(3)
C4 N5 C18 C19 -99.8(3)
C23 C18 C19 C20 0.1(4)
N5 C18 C19 C20 176.5(2)
C23 C18 C19 C24 178.6(3)
N5 C18 C19 C24 -5.0(4)
C18 C19 C20 C21 0.2(4)
C24 C19 C20 C21 -178.4(3)
C19 C20 C21 C22 -0.2(5)
C20 C21 C22 C23 0.0(5)
C21 C22 C23 C18 0.2(4)
C21 C22 C23 C27 177.5(3)
C19 C18 C23 C22 -0.3(4)
N5 C18 C23 C22 -176.6(2)
C19 C18 C23 C27 -177.6(2)
N5 C18 C23 C27 6.1(4)
C20 C19 C24 C25 -63.0(4)
C18 C19 C24 C25 118.5(4)
C20 C19 C24 C26 62.3(4)
C18 C19 C24 C26 -116.2(3)
C22 C23 C27 C28 36.3(4)
C18 C23 C27 C28 -146.5(3)
C22 C23 C27 C29 -89.5(3)
C18 C23 C27 C29 87.7(3)
